data_7206837
loop_
_publ_author_name
'Wu, Hua'
'Ma, Jian-Fang'
'Liu, Ying-Ying'
'Yang, Jin'
'Liu, Hai-Yan'

_publ_section_title
;
 Diverse topologies of six coordination polymers constructed from a
 tris(4-imidazolylphenyl)amine ligand and different carboxylates
;
_journal_issue 23
_journal_name_full CrystEngComm
_journal_page_first 7121
_journal_paper_doi 10.1039/c1ce05889d
_journal_volume 13
_journal_year 2011
_chemical_formula_moiety 'C35 H25 Mn N7 O4, H2 O'
_chemical_formula_sum 'C35 H27 Mn N7 O5'
_chemical_formula_weight 680.58
_chemical_name_systematic
;
?
;
_space_group_IT_number 14
_symmetry_cell_setting monoclinic
_symmetry_space_group_name_Hall '-P 2ybc'
_symmetry_space_group_name_H-M 'P 1 21/c 1'
_atom_sites_solution_hydrogens geom
_atom_sites_solution_primary direct
_atom_sites_solution_secondary difmap
_audit_creation_method SHELXL-97
_cell_angle_alpha 90.00
_cell_angle_beta 109.132(6)
_cell_angle_gamma 90.00
_cell_formula_units_Z 4
_cell_length_a 11.3128(8)
_cell_length_b 29.2377(18)
_cell_length_c 10.1543(5)
_cell_measurement_reflns_used 5774
_cell_measurement_temperature 293(2)
_cell_measurement_theta_max 25.4
_cell_measurement_theta_min 4.1
_cell_volume 3173.1(4)
_computing_cell_refinement CrysAlis
_computing_data_collection 'CrysAlis (Oxford Diffraction, 2006)'
_computing_data_reduction CrysAlis
_computing_structure_refinement 'SHELXL-97 (Sheldrick, 2008)'
_computing_structure_solution 'SHELXS-97 (Sheldrick, 1997)'
_diffrn_ambient_temperature 293(2)
_diffrn_detector_area_resol_mean 10.0
_diffrn_measured_fraction_theta_full 0.993
_diffrn_measured_fraction_theta_max 0.993
_diffrn_measurement_device_type 'Oxford Diffraction Gemini R Ultra'
_diffrn_measurement_method '\w scan'
_diffrn_radiation_monochromator graphite
_diffrn_radiation_source 'fine-focus sealed tube'
_diffrn_radiation_type MoK\a
_diffrn_radiation_wavelength 0.71073
_diffrn_reflns_av_R_equivalents 0.1051
_diffrn_reflns_av_sigmaI/netI 0.1675
_diffrn_reflns_limit_h_max 13
_diffrn_reflns_limit_h_min -13
_diffrn_reflns_limit_k_max 35
_diffrn_reflns_limit_k_min -33
_diffrn_reflns_limit_l_max 11
_diffrn_reflns_limit_l_min -12
_diffrn_reflns_number 20600
_diffrn_reflns_theta_full 25.00
_diffrn_reflns_theta_max 25.35
_diffrn_reflns_theta_min 4.11
_exptl_absorpt_coefficient_mu 0.471
_exptl_absorpt_correction_T_max 0.930
_exptl_absorpt_correction_T_min 0.895
_exptl_absorpt_correction_type multi-scan
_exptl_absorpt_process_details
;
CrysAlis (Oxford Diffraction, 2006)
;
_exptl_crystal_colour COLORLESS
_exptl_crystal_density_diffrn 1.425
_exptl_crystal_density_method 'not measured'
_exptl_crystal_description BLOCK
_exptl_crystal_F_000 1404
_exptl_crystal_size_max 0.24
_exptl_crystal_size_mid 0.21
_exptl_crystal_size_min 0.16
_refine_diff_density_max 0.225
_refine_diff_density_min -0.241
_refine_diff_density_rms 0.046
_refine_ls_extinction_method none
_refine_ls_goodness_of_fit_ref 0.806
_refine_ls_hydrogen_treatment mixed
_refine_ls_matrix_type full
_refine_ls_number_parameters 439
_refine_ls_number_reflns 5774
_refine_ls_number_restraints 4
_refine_ls_restrained_S_all 0.807
_refine_ls_R_factor_all 0.1287
_refine_ls_R_factor_gt 0.0418
_refine_ls_shift/su_max 0.097
_refine_ls_shift/su_mean 0.003
_refine_ls_structure_factor_coef Fsqd
_refine_ls_weighting_details 'calc w=1/[\s^2^(Fo^2^)+(0.0001P)^2^+0.0000P] where P=(Fo^2^+2Fc^2^)/3'
_refine_ls_weighting_scheme calc
_refine_ls_wR_factor_gt 0.0403
_refine_ls_wR_factor_ref 0.0468
_reflns_number_gt 2726
_reflns_number_total 5774
_reflns_threshold_expression >2\s(I)
_cod_data_source_file c1ce05889d.txt
_cod_data_source_block 4
_cod_depositor_comments
;
The following automatic conversions were performed:

'_symmetry_cell_setting' value 'Monoclinic' changed to 'monoclinic'
according to /home/saulius/struct/CIF-dictionaries/cif_core.dic
dictionary named 'cif_core.dic' version 2.4.1 from 2010-06-29.

Automatic conversion script
Id: cif_fix_values 1715 2011-07-08 13:25:40Z adriana 
;
_cod_original_cell_volume 3173.1(3)
_cod_original_sg_symbol_Hall '-P 2ybc '
_cod_original_sg_symbol_H-M 'P 21/c '
_cod_database_code 7206837

loop_
_symmetry_equiv_pos_as_xyz
'x, y, z'
'-x, y+1/2, -z+1/2'
'-x, -y, -z'
'x, -y-1/2, z-1/2'

loop_
_atom_site_label
_atom_site_type_symbol
_atom_site_fract_x
_atom_site_fract_y
_atom_site_fract_z
_atom_site_U_iso_or_equiv
_atom_site_adp_type
_atom_site_occupancy
_atom_site_symmetry_multiplicity
_atom_site_calc_flag
_atom_site_refinement_flags
Mn1 Mn 0.89731(4) 0.524202(16) 0.63699(4) 0.02893(12) Uani 1 1 d .
C1 C 0.5224(3) 0.21700(10) 0.6897(3) 0.0333(8) Uani 1 1 d .
C2 C 0.5709(3) 0.21361(10) 0.5810(3) 0.0400(8) Uani 1 1 d .
H2 H 0.5468 0.2344 0.5077 0.048 Uiso 1 1 calc R
C3 C 0.6543(3) 0.17965(11) 0.5819(3) 0.0410(8) Uani 1 1 d .
H3 H 0.6884 0.1782 0.5102 0.049 Uiso 1 1 calc R
C4 C 0.6887(3) 0.14759(10) 0.6869(3) 0.0312(8) Uani 1 1 d .
C5 C 0.6404(3) 0.15041(10) 0.7938(3) 0.0364(8) Uani 1 1 d .
H5 H 0.6630 0.1289 0.8652 0.044 Uiso 1 1 calc R
C6 C 0.5581(3) 0.18514(10) 0.7960(3) 0.0370(8) Uani 1 1 d .
H6 H 0.5265 0.1871 0.8697 0.044 Uiso 1 1 calc R
C7 C 0.7853(3) 0.09425(11) 0.5616(3) 0.0563(10) Uani 1 1 d .
H7 H 0.7382 0.1022 0.4708 0.068 Uiso 1 1 calc R
C8 C 0.8786(3) 0.06358(12) 0.6004(3) 0.0554(10) Uani 1 1 d .
H8 H 0.9068 0.0464 0.5396 0.067 Uiso 1 1 calc R
C9 C 0.8588(3) 0.09069(10) 0.7874(3) 0.0365(8) Uani 1 1 d .
H9 H 0.8693 0.0962 0.8808 0.044 Uiso 1 1 calc R
C10 C 0.3323(3) 0.24659(11) 0.7301(3) 0.0359(8) Uani 1 1 d .
C11 C 0.2706(3) 0.20472(11) 0.7059(3) 0.0418(8) Uani 1 1 d .
H11 H 0.2969 0.1821 0.6574 0.050 Uiso 1 1 calc R
C12 C 0.1707(3) 0.19619(11) 0.7526(3) 0.0477(9) Uani 1 1 d .
H12 H 0.1307 0.1679 0.7363 0.057 Uiso 1 1 calc R
C13 C 0.1866(3) 0.27152(12) 0.8428(3) 0.0466(9) Uani 1 1 d .
H13 H 0.1572 0.2943 0.8879 0.056 Uiso 1 1 calc R
C14 C 0.1310(3) 0.22963(13) 0.8232(3) 0.0430(9) Uani 1 1 d .
C15 C 0.2866(3) 0.28048(11) 0.7961(3) 0.0426(9) Uani 1 1 d .
H15 H 0.3232 0.3093 0.8092 0.051 Uiso 1 1 calc R
C16 C -0.1085(4) 0.22648(17) 0.9811(4) 0.0767(13) Uani 1 1 d .
H16 H -0.1724 0.2385 1.0094 0.092 Uiso 1 1 calc R
C17 C 0.0248(3) 0.18091(14) 0.9503(4) 0.0650(11) Uani 1 1 d .
H17 H 0.0740 0.1552 0.9535 0.078 Uiso 1 1 calc R
C18 C -0.0493(3) 0.25011(14) 0.9033(4) 0.0727(12) Uani 1 1 d .
H18 H -0.0633 0.2801 0.8718 0.087 Uiso 1 1 calc R
C19 C 0.4761(3) 0.29817(11) 0.6608(3) 0.0335(7) Uani 1 1 d .
C20 C 0.6006(3) 0.31085(11) 0.7085(3) 0.0392(8) Uani 1 1 d .
H20 H 0.6596 0.2909 0.7650 0.047 Uiso 1 1 calc R
C21 C 0.6388(3) 0.35246(11) 0.6736(3) 0.0383(8) Uani 1 1 d .
H21 H 0.7232 0.3601 0.7049 0.046 Uiso 1 1 calc RD
C22 C 0.5515(3) 0.38294(10) 0.5920(2) 0.0297(7) Uani 1 1 d .
C23 C 0.4261(3) 0.37142(11) 0.5457(2) 0.0322(8) Uani 1 1 d .
H23 H 0.3670 0.3920 0.4922 0.039 Uiso 1 1 calc R
C24 C 0.3889(3) 0.32898(10) 0.5797(2) 0.0339(8) Uani 1 1 d .
H24 H 0.3046 0.3211 0.5477 0.041 Uiso 1 1 calc R
C25 C 0.5416(3) 0.44904(11) 0.4299(3) 0.0394(8) Uani 1 1 d .
H25 H 0.4653 0.4431 0.3613 0.047 Uiso 1 1 calc R
C26 C 0.6228(3) 0.48284(11) 0.4295(3) 0.0423(8) Uani 1 1 d .
H26 H 0.6115 0.5042 0.3584 0.051 Uiso 1 1 calc R
C27 C 0.7020(3) 0.44650(11) 0.6172(3) 0.0430(9) Uani 1 1 d .
H27 H 0.7563 0.4373 0.7036 0.052 Uiso 1 1 calc R
C28 C 0.8137(3) 0.56523(10) 0.2070(2) 0.0294(7) Uani 1 1 d .
C29 C 0.7031(3) 0.58821(10) 0.1844(3) 0.0431(9) Uani 1 1 d .
H30 H 0.6777 0.5959 0.2599 0.052 Uiso 1 1 calc R
C30 C 0.6289(3) 0.60018(11) 0.0516(3) 0.0540(10) Uani 1 1 d .
H31 H 0.5542 0.6158 0.0377 0.065 Uiso 1 1 calc R
C31 C 0.6665(3) 0.58868(10) -0.0603(3) 0.0461(9) Uani 1 1 d .
H32 H 0.6185 0.5977 -0.1497 0.055 Uiso 1 1 calc R
C32 C 0.7746(3) 0.56400(10) -0.0410(2) 0.0296(7) Uani 1 1 d .
C33 C 0.8493(2) 0.55244(9) 0.0933(2) 0.0297(7) Uani 1 1 d .
H33 H 0.9231 0.5362 0.1072 0.036 Uiso 1 1 calc R
C34 C 0.8940(3) 0.55262(10) 0.3529(2) 0.0298(7) Uani 1 1 d .
C35 C 0.8125(3) 0.54938(11) -0.1637(3) 0.0332(8) Uani 1 1 d .
N1 N 0.4398(2) 0.25376(9) 0.6907(2) 0.0368(7) Uani 1 1 d .
N2 N 0.5940(2) 0.42529(8) 0.5515(2) 0.0327(6) Uani 1 1 d .
N3 N 0.7237(2) 0.48123(9) 0.5482(2) 0.0387(6) Uani 1 1 d .
N4 N 0.0347(3) 0.21956(11) 0.8828(3) 0.0542(8) Uani 1 1 d .
N5 N -0.0616(3) 0.18305(13) 1.0115(3) 0.0770(10) Uani 1 1 d .
N6 N 0.7728(2) 0.11155(8) 0.6812(2) 0.0357(7) Uani 1 1 d .
N7 N 0.9266(2) 0.06140(8) 0.74411(19) 0.0372(7) Uani 1 1 d .
O1 O 0.77844(17) 0.57355(7) -0.27281(16) 0.0419(6) Uani 1 1 d .
O2 O 0.87581(17) 0.51343(7) -0.15360(15) 0.0338(5) Uani 1 1 d .
O3 O 1.00013(18) 0.53602(7) 0.37154(15) 0.0411(6) Uani 1 1 d .
O4 O 0.85010(17) 0.56104(7) 0.44853(15) 0.0448(6) Uani 1 1 d .
O1W O 0.9422(3) 0.35988(11) 0.7688(3) 0.1058(10) Uani 1 1 d D
H1WA H 0.900(3) 0.3700(15) 0.679(2) 0.159 Uiso 1 1 d D
H1WB H 1.000(3) 0.3460(14) 0.743(4) 0.159 Uiso 1 1 d D

loop_
_atom_site_aniso_label
_atom_site_aniso_U_11
_atom_site_aniso_U_22
_atom_site_aniso_U_33
_atom_site_aniso_U_23
_atom_site_aniso_U_13
_atom_site_aniso_U_12
Mn1 0.0323(3) 0.0343(3) 0.02086(18) 0.0003(2) 0.00960(17) -0.0015(3)
C1 0.0310(19) 0.027(2) 0.0418(17) -0.0015(16) 0.0121(15) 0.0005(16)
C2 0.051(2) 0.032(2) 0.0366(17) 0.0073(15) 0.0146(16) 0.0118(18)
C3 0.050(2) 0.046(2) 0.0332(17) 0.0007(17) 0.0213(15) 0.0056(19)
C4 0.0277(19) 0.032(2) 0.0314(16) -0.0051(16) 0.0063(14) 0.0025(16)
C5 0.045(2) 0.028(2) 0.0371(16) 0.0097(15) 0.0142(16) 0.0043(17)
C6 0.037(2) 0.039(2) 0.0409(17) 0.0080(16) 0.0203(15) 0.0100(17)
C7 0.066(3) 0.066(3) 0.0286(17) -0.0013(18) 0.0049(16) 0.038(2)
C8 0.062(3) 0.064(3) 0.0359(18) -0.0060(17) 0.0110(17) 0.026(2)
C9 0.040(2) 0.039(2) 0.0286(15) -0.0018(16) 0.0094(15) 0.0037(18)
C10 0.036(2) 0.034(2) 0.0360(17) -0.0001(16) 0.0094(16) 0.0025(18)
C11 0.038(2) 0.035(2) 0.0527(19) -0.0067(17) 0.0160(16) 0.0039(19)
C12 0.042(2) 0.044(3) 0.057(2) -0.0087(18) 0.0164(17) -0.0143(19)
C13 0.043(2) 0.051(3) 0.0480(18) -0.0079(18) 0.0187(17) 0.010(2)
C14 0.029(2) 0.048(3) 0.0509(19) -0.0077(19) 0.0113(16) -0.0039(19)
C15 0.044(2) 0.036(2) 0.0486(18) -0.0056(17) 0.0156(17) -0.0038(18)
C16 0.055(3) 0.090(4) 0.098(3) -0.021(3) 0.044(2) -0.011(3)
C17 0.046(3) 0.060(3) 0.092(3) -0.002(2) 0.027(2) -0.009(2)
C18 0.047(3) 0.081(3) 0.098(3) 0.002(3) 0.033(2) 0.007(3)
C19 0.032(2) 0.034(2) 0.0360(17) 0.0000(16) 0.0131(15) 0.0025(18)
C20 0.038(2) 0.034(2) 0.0401(17) 0.0044(16) 0.0041(15) 0.0075(18)
C21 0.031(2) 0.038(2) 0.0417(17) -0.0058(17) 0.0052(15) -0.0061(18)
C22 0.031(2) 0.030(2) 0.0263(15) -0.0022(15) 0.0061(14) 0.0037(18)
C23 0.032(2) 0.029(2) 0.0351(16) -0.0011(15) 0.0102(15) 0.0081(16)
C24 0.0222(18) 0.038(2) 0.0401(16) -0.0031(16) 0.0077(14) -0.0006(17)
C25 0.041(2) 0.036(2) 0.0326(17) -0.0012(16) 0.0011(15) 0.0014(19)
C26 0.047(2) 0.038(2) 0.0378(16) 0.0048(16) 0.0081(16) -0.0051(19)
C27 0.045(2) 0.042(2) 0.0322(16) 0.0030(17) 0.0003(16) -0.006(2)
C28 0.037(2) 0.032(2) 0.0197(14) 0.0014(14) 0.0104(13) 0.0066(17)
C29 0.053(2) 0.051(2) 0.0274(16) -0.0027(16) 0.0166(16) 0.0183(19)
C30 0.049(2) 0.069(3) 0.0403(17) 0.0005(18) 0.0087(17) 0.040(2)
C31 0.056(2) 0.051(2) 0.0241(15) 0.0001(16) 0.0033(15) 0.016(2)
C32 0.036(2) 0.028(2) 0.0227(14) 0.0006(14) 0.0062(13) 0.0073(16)
C33 0.0279(18) 0.035(2) 0.0261(14) 0.0025(14) 0.0082(13) 0.0084(15)
C34 0.039(2) 0.027(2) 0.0239(14) 0.0039(14) 0.0107(15) 0.0000(17)
C35 0.037(2) 0.039(2) 0.0216(15) -0.0044(16) 0.0060(14) -0.0072(18)
N1 0.0332(18) 0.0302(18) 0.0512(15) 0.0025(13) 0.0197(13) 0.0071(14)
N2 0.0322(17) 0.0317(17) 0.0294(13) -0.0040(13) 0.0035(12) -0.0022(14)
N3 0.0359(16) 0.0395(19) 0.0368(13) 0.0013(14) 0.0067(12) -0.0083(14)
N4 0.045(2) 0.055(2) 0.0658(18) -0.0015(17) 0.0223(16) -0.0022(18)
N5 0.056(2) 0.087(3) 0.097(2) -0.006(2) 0.0385(19) -0.017(2)
N6 0.0391(18) 0.0380(18) 0.0275(13) -0.0034(13) 0.0073(12) 0.0079(14)
N7 0.0374(17) 0.0428(18) 0.0291(13) -0.0042(12) 0.0076(12) 0.0101(14)
O1 0.0597(15) 0.0447(15) 0.0237(9) 0.0086(10) 0.0168(9) 0.0090(12)
O2 0.0418(13) 0.0364(15) 0.0250(9) 0.0000(9) 0.0135(9) 0.0066(11)
O3 0.0375(13) 0.0501(16) 0.0323(10) -0.0033(10) 0.0067(9) 0.0131(12)
O4 0.0589(15) 0.0572(15) 0.0239(9) 0.0083(10) 0.0214(10) 0.0149(12)
O1W 0.071(2) 0.090(3) 0.171(2) -0.016(2) 0.0596(19) -0.0041(18)

loop_
_atom_type_symbol
_atom_type_description
_atom_type_scat_dispersion_real
_atom_type_scat_dispersion_imag
_atom_type_scat_source
C C 0.0033 0.0016 'International Tables Vol C Tables 4.2.6.8 and 6.1.1.4'
H H 0.0000 0.0000 'International Tables Vol C Tables 4.2.6.8 and 6.1.1.4'
N N 0.0061 0.0033 'International Tables Vol C Tables 4.2.6.8 and 6.1.1.4'
O O 0.0106 0.0060 'International Tables Vol C Tables 4.2.6.8 and 6.1.1.4'
Mn Mn 0.3368 0.7283 'International Tables Vol C Tables 4.2.6.8 and 6.1.1.4'

loop_
_geom_angle_atom_site_label_1
_geom_angle_atom_site_label_2
_geom_angle_atom_site_label_3
_geom_angle
_geom_angle_site_symmetry_1
_geom_angle_site_symmetry_3
O4 Mn1 O3 111.45(7) . 3_766
O4 Mn1 O2 149.33(7) . 1_556
O3 Mn1 O2 98.78(7) 3_766 1_556
O4 Mn1 N7 99.04(8) . 2_756
O3 Mn1 N7 91.34(8) 3_766 2_756
O2 Mn1 N7 84.88(7) 1_556 2_756
O4 Mn1 N3 89.61(8) . .
O3 Mn1 N3 86.43(8) 3_766 .
O2 Mn1 N3 87.13(7) 1_556 .
N7 Mn1 N3 171.29(8) 2_756 .
O4 Mn1 O1 91.89(7) . 1_556
O3 Mn1 O1 155.91(6) 3_766 1_556
O2 Mn1 O1 57.53(6) 1_556 1_556
N7 Mn1 O1 90.75(8) 2_756 1_556
N3 Mn1 O1 87.90(8) . 1_556
O4 Mn1 C35 120.76(9) . 1_556
O3 Mn1 C35 127.48(9) 3_766 1_556
O2 Mn1 C35 28.72(7) 1_556 1_556
N7 Mn1 C35 86.17(8) 2_756 1_556
N3 Mn1 C35 88.51(8) . 1_556
O1 Mn1 C35 28.86(7) 1_556 1_556
C6 C1 C2 118.8(3) . .
C6 C1 N1 121.8(2) . .
C2 C1 N1 119.4(3) . .
C3 C2 C1 119.9(3) . .
C3 C2 H2 120.1 . .
C1 C2 H2 120.1 . .
C2 C3 C4 121.3(3) . .
C2 C3 H3 119.4 . .
C4 C3 H3 119.4 . .
C5 C4 C3 119.2(3) . .
C5 C4 N6 121.2(3) . .
C3 C4 N6 119.5(3) . .
C4 C5 C6 120.2(3) . .
C4 C5 H5 119.9 . .
C6 C5 H5 119.9 . .
C5 C6 C1 120.5(3) . .
C5 C6 H6 119.7 . .
C1 C6 H6 119.7 . .
C8 C7 N6 106.7(2) . .
C8 C7 H7 126.7 . .
N6 C7 H7 126.7 . .
C7 C8 N7 109.9(3) . .
C7 C8 H8 125.1 . .
N7 C8 H8 125.1 . .
N7 C9 N6 112.1(2) . .
N7 C9 H9 124.0 . .
N6 C9 H9 123.9 . .
C15 C10 C11 118.0(3) . .
C15 C10 N1 121.5(3) . .
C11 C10 N1 120.6(3) . .
C12 C11 C10 121.1(3) . .
C12 C11 H11 119.4 . .
C10 C11 H11 119.4 . .
C14 C12 C11 119.6(3) . .
C14 C12 H12 120.2 . .
C11 C12 H12 120.2 . .
C14 C13 C15 120.6(3) . .
C14 C13 H13 119.7 . .
C15 C13 H13 119.7 . .
C13 C14 C12 120.2(3) . .
C13 C14 N4 120.0(3) . .
C12 C14 N4 119.7(3) . .
C10 C15 C13 120.3(3) . .
C10 C15 H15 119.8 . .
C13 C15 H15 119.8 . .
C18 C16 N5 111.7(3) . .
C18 C16 H16 124.2 . .
N5 C16 H16 124.2 . .
N5 C17 N4 113.5(4) . .
N5 C17 H17 123.2 . .
N4 C17 H17 123.2 . .
N4 C18 C16 104.6(4) . .
N4 C18 H18 127.7 . .
C16 C18 H18 127.7 . .
C20 C19 C24 118.5(3) . .
C20 C19 N1 120.1(3) . .
C24 C19 N1 121.3(3) . .
C21 C20 C19 121.2(3) . .
C21 C20 H20 119.4 . .
C19 C20 H20 119.4 . .
C20 C21 C22 120.0(3) . .
C20 C21 H21 120.0 . .
C22 C21 H21 120.0 . .
C23 C22 C21 119.8(3) . .
C23 C22 N2 121.0(3) . .
C21 C22 N2 119.1(3) . .
C22 C23 C24 119.6(3) . .
C22 C23 H23 120.2 . .
C24 C23 H23 120.2 . .
C19 C24 C23 120.8(3) . .
C19 C24 H24 119.6 . .
C23 C24 H24 119.6 . .
C26 C25 N2 106.2(3) . .
C26 C25 H25 126.9 . .
N2 C25 H25 126.9 . .
C25 C26 N3 110.2(3) . .
C25 C26 H26 124.9 . .
N3 C26 H26 124.9 . .
N3 C27 N2 113.3(2) . .
N3 C27 H27 123.3 . .
N2 C27 H27 123.3 . .
C29 C28 C33 119.2(2) . .
C29 C28 C34 120.4(2) . .
C33 C28 C34 120.3(3) . .
C28 C29 C30 121.2(2) . .
C28 C29 H30 119.4 . .
C30 C29 H30 119.4 . .
C29 C30 C31 119.3(3) . .
C29 C30 H31 120.3 . .
C31 C30 H31 120.3 . .
C32 C31 C30 120.6(2) . .
C32 C31 H32 119.7 . .
C30 C31 H32 119.7 . .
C31 C32 C33 119.6(2) . .
C31 C32 C35 120.7(2) . .
C33 C32 C35 119.7(3) . .
C32 C33 C28 120.0(3) . .
C32 C33 H33 120.0 . .
C28 C33 H33 120.0 . .
O3 C34 O4 124.4(2) . .
O3 C34 C28 118.8(2) . .
O4 C34 C28 116.8(3) . .
O2 C35 O1 122.8(2) . .
O2 C35 C32 118.6(3) . .
O1 C35 C32 118.6(3) . .
O2 C35 Mn1 58.91(13) . 1_554
O1 C35 Mn1 64.04(13) . 1_554
C32 C35 Mn1 175.31(19) . 1_554
C10 N1 C19 122.0(3) . .
C10 N1 C1 121.1(3) . .
C19 N1 C1 116.8(2) . .
C27 N2 C25 105.6(2) . .
C27 N2 C22 126.4(2) . .
C25 N2 C22 127.4(2) . .
C27 N3 C26 104.6(2) . .
C27 N3 Mn1 120.81(19) . .
C26 N3 Mn1 134.6(2) . .
C17 N4 C18 107.0(3) . .
C17 N4 C14 126.0(3) . .
C18 N4 C14 126.1(3) . .
C17 N5 C16 103.2(3) . .
C9 N6 C7 106.7(2) . .
C9 N6 C4 128.3(2) . .
C7 N6 C4 124.9(2) . .
C9 N7 C8 104.6(2) . .
C9 N7 Mn1 130.32(18) . 2_746
C8 N7 Mn1 124.27(19) . 2_746
C35 O1 Mn1 87.10(16) . 1_554
C35 O2 Mn1 92.37(15) . 1_554
C34 O3 Mn1 145.6(2) . 3_766
C34 O4 Mn1 123.88(18) . .
H1WA O1W H1WB 93(2) . .

loop_
_geom_bond_atom_site_label_1
_geom_bond_atom_site_label_2
_geom_bond_distance
_geom_bond_site_symmetry_2
Mn1 O4 2.1065(16) .
Mn1 O3 2.126(2) 3_766
Mn1 O2 2.2402(15) 1_556
Mn1 N7 2.243(2) 2_756
Mn1 N3 2.256(2) .
Mn1 O1 2.3530(18) 1_556
Mn1 C35 2.614(3) 1_556
C1 C6 1.382(3) .
C1 C2 1.388(3) .
C1 N1 1.427(3) .
C2 C3 1.368(3) .
C2 H2 0.9300 .
C3 C4 1.376(3) .
C3 H3 0.9300 .
C4 C5 1.369(3) .
C4 N6 1.433(3) .
C5 C6 1.383(4) .
C5 H5 0.9300 .
C6 H6 0.9300 .
C7 C8 1.342(4) .
C7 N6 1.365(3) .
C7 H7 0.9300 .
C8 N7 1.382(3) .
C8 H8 0.9300 .
C9 N7 1.318(3) .
C9 N6 1.339(3) .
C9 H9 0.9300 .
C10 C15 1.388(4) .
C10 C11 1.391(4) .
C10 N1 1.414(3) .
C11 C12 1.385(4) .
C11 H11 0.9300 .
C12 C14 1.372(4) .
C12 H12 0.9300 .
C13 C14 1.361(4) .
C13 C15 1.388(4) .
C13 H13 0.9300 .
C14 N4 1.439(4) .
C15 H15 0.9300 .
C16 C18 1.376(4) .
C16 N5 1.372(4) .
C16 H16 0.9300 .
C17 N5 1.320(4) .
C17 N4 1.346(4) .
C17 H17 0.9300 .
C18 N4 1.370(4) .
C18 H18 0.9300 .
C19 C20 1.382(4) .
C19 C24 1.389(3) .
C19 N1 1.424(3) .
C20 C21 1.376(4) .
C20 H20 0.9300 .
C21 C22 1.386(3) .
C21 H21 0.9300 .
C22 C23 1.382(3) .
C22 N2 1.436(3) .
C23 C24 1.390(4) .
C23 H23 0.9300 .
C24 H24 0.9300 .
C25 C26 1.350(4) .
C25 N2 1.371(3) .
C25 H25 0.9300 .
C26 N3 1.362(3) .
C26 H26 0.9300 .
C27 N3 1.302(3) .
C27 N2 1.337(3) .
C27 H27 0.9300 .
C28 C29 1.372(3) .
C28 C33 1.392(3) .
C28 C34 1.508(3) .
C29 C30 1.379(3) .
C29 H30 0.9300 .
C30 C31 1.380(3) .
C30 H31 0.9300 .
C31 C32 1.377(3) .
C31 H32 0.9300 .
C32 C33 1.390(3) .
C32 C35 1.507(3) .
C33 H33 0.9300 .
C34 O3 1.251(3) .
C34 O4 1.251(3) .
C35 O2 1.257(3) .
C35 O1 1.263(3) .
C35 Mn1 2.614(3) 1_554
N7 Mn1 2.243(2) 2_746
O1 Mn1 2.3530(18) 1_554
O2 Mn1 2.2402(15) 1_554
O3 Mn1 2.126(2) 3_766
O1W H1WA 0.933(17) .
O1W H1WB 0.877(18) .

loop_
_geom_torsion_atom_site_label_1
_geom_torsion_atom_site_label_2
_geom_torsion_atom_site_label_3
_geom_torsion_atom_site_label_4
_geom_torsion
_geom_torsion_site_symmetry_1
_geom_torsion_site_symmetry_4
C6 C1 C2 C3 -1.1(4) . .
N1 C1 C2 C3 177.2(3) . .
C1 C2 C3 C4 2.0(4) . .
C2 C3 C4 C5 -1.4(4) . .
C2 C3 C4 N6 177.7(3) . .
C3 C4 C5 C6 -0.1(4) . .
N6 C4 C5 C6 -179.1(3) . .
C4 C5 C6 C1 0.9(5) . .
C2 C1 C6 C5 -0.3(4) . .
N1 C1 C6 C5 -178.6(3) . .
N6 C7 C8 N7 -0.5(4) . .
C15 C10 C11 C12 -3.4(4) . .
N1 C10 C11 C12 175.4(2) . .
C10 C11 C12 C14 0.5(4) . .
C15 C13 C14 C12 -2.2(4) . .
C15 C13 C14 N4 174.5(3) . .
C11 C12 C14 C13 2.3(4) . .
C11 C12 C14 N4 -174.4(3) . .
C11 C10 C15 C13 3.5(4) . .
N1 C10 C15 C13 -175.3(2) . .
C14 C13 C15 C10 -0.7(4) . .
N5 C16 C18 N4 1.5(4) . .
C24 C19 C20 C21 -1.8(4) . .
N1 C19 C20 C21 175.9(2) . .
C19 C20 C21 C22 1.4(4) . .
C20 C21 C22 C23 0.0(4) . .
C20 C21 C22 N2 -177.2(2) . .
C21 C22 C23 C24 -1.1(4) . .
N2 C22 C23 C24 176.0(2) . .
C20 C19 C24 C23 0.7(4) . .
N1 C19 C24 C23 -177.0(2) . .
C22 C23 C24 C19 0.7(4) . .
N2 C25 C26 N3 -0.7(3) . .
C33 C28 C29 C30 -2.2(5) . .
C34 C28 C29 C30 179.7(3) . .
C28 C29 C30 C31 0.2(5) . .
C29 C30 C31 C32 2.5(5) . .
C30 C31 C32 C33 -3.0(5) . .
C30 C31 C32 C35 176.9(3) . .
C31 C32 C33 C28 1.0(4) . .
C35 C32 C33 C28 -179.0(3) . .
C29 C28 C33 C32 1.6(4) . .
C34 C28 C33 C32 179.7(3) . .
C29 C28 C34 O3 -172.6(3) . .
C33 C28 C34 O3 9.4(4) . .
C29 C28 C34 O4 5.2(4) . .
C33 C28 C34 O4 -172.8(3) . .
C31 C32 C35 O2 -151.1(3) . .
C33 C32 C35 O2 28.9(4) . .
C31 C32 C35 O1 28.3(4) . .
C33 C32 C35 O1 -151.7(3) . .
C31 C32 C35 Mn1 152(3) . 1_554
C33 C32 C35 Mn1 -28(3) . 1_554
C15 C10 N1 C19 -26.9(4) . .
C11 C10 N1 C19 154.4(3) . .
C15 C10 N1 C1 148.2(3) . .
C11 C10 N1 C1 -30.6(4) . .
C20 C19 N1 C10 138.2(3) . .
C24 C19 N1 C10 -44.2(4) . .
C20 C19 N1 C1 -37.1(3) . .
C24 C19 N1 C1 140.6(2) . .
C6 C1 N1 C10 -42.8(4) . .
C2 C1 N1 C10 138.8(3) . .
C6 C1 N1 C19 132.5(3) . .
C2 C1 N1 C19 -45.8(3) . .
N3 C27 N2 C25 -0.6(3) . .
N3 C27 N2 C22 171.7(2) . .
C26 C25 N2 C27 0.8(3) . .
C26 C25 N2 C22 -171.4(2) . .
C23 C22 N2 C27 159.3(3) . .
C21 C22 N2 C27 -23.6(4) . .
C23 C22 N2 C25 -30.1(4) . .
C21 C22 N2 C25 147.1(3) . .
N2 C27 N3 C26 0.1(3) . .
N2 C27 N3 Mn1 178.60(17) . .
C25 C26 N3 C27 0.4(3) . .
C25 C26 N3 Mn1 -177.78(19) . .
O4 Mn1 N3 C27 174.4(2) . .
O3 Mn1 N3 C27 62.9(2) 3_766 .
O2 Mn1 N3 C27 -36.1(2) 1_556 .
N7 Mn1 N3 C27 -12.5(7) 2_756 .
O1 Mn1 N3 C27 -93.7(2) 1_556 .
C35 Mn1 N3 C27 -64.8(2) 1_556 .
O4 Mn1 N3 C26 -7.6(3) . .
O3 Mn1 N3 C26 -119.2(3) 3_766 .
O2 Mn1 N3 C26 141.8(3) 1_556 .
N7 Mn1 N3 C26 165.5(5) 2_756 .
O1 Mn1 N3 C26 84.3(3) 1_556 .
C35 Mn1 N3 C26 113.1(3) 1_556 .
N5 C17 N4 C18 1.5(4) . .
N5 C17 N4 C14 171.0(3) . .
C16 C18 N4 C17 -1.7(4) . .
C16 C18 N4 C14 -171.2(3) . .
C13 C14 N4 C17 -135.4(3) . .
C12 C14 N4 C17 41.3(4) . .
C13 C14 N4 C18 32.1(4) . .
C12 C14 N4 C18 -151.2(3) . .
N4 C17 N5 C16 -0.6(4) . .
C18 C16 N5 C17 -0.6(4) . .
N7 C9 N6 C7 0.6(4) . .
N7 C9 N6 C4 -175.0(3) . .
C8 C7 N6 C9 -0.1(4) . .
C8 C7 N6 C4 175.8(3) . .
C5 C4 N6 C9 -33.6(5) . .
C3 C4 N6 C9 147.3(3) . .
C5 C4 N6 C7 151.5(3) . .
C3 C4 N6 C7 -27.6(4) . .
N6 C9 N7 C8 -0.9(3) . .
N6 C9 N7 Mn1 168.94(19) . 2_746
C7 C8 N7 C9 0.8(4) . .
C7 C8 N7 Mn1 -169.8(2) . 2_746
O2 C35 O1 Mn1 -5.0(3) . 1_554
C32 C35 O1 Mn1 175.7(2) . 1_554
O1 C35 O2 Mn1 5.2(3) . 1_554
C32 C35 O2 Mn1 -175.4(2) . 1_554
O4 C34 O3 Mn1 101.1(3) . 3_766
C28 C34 O3 Mn1 -81.3(4) . 3_766
O3 C34 O4 Mn1 -29.7(4) . .
C28 C34 O4 Mn1 152.65(18) . .
O3 Mn1 O4 C34 -10.8(2) 3_766 .
O2 Mn1 O4 C34 179.45(19) 1_556 .
N7 Mn1 O4 C34 84.2(2) 2_756 .
N3 Mn1 O4 C34 -96.8(2) . .
O1 Mn1 O4 C34 175.3(2) 1_556 .
C35 Mn1 O4 C34 175.1(2) 1_556 .
